data_4002770
loop_
_publ_author_name
'Wang, Zhenbin'
'Chu, Iek-Heng'
'Zhou, Fei'
'Ong, Shyue Ping'

_publ_section_title
;
 Electronic Structure Descriptor for the Discovery of Narrow-Band
 Red-Emitting Phosphors
;
_journal_issue 11
_journal_name_full 'Chemistry of Materials'
_journal_page_first 4024
_journal_paper_doi 10.1021/acs.chemmater.6b01496
_journal_volume 28
_journal_year 2016
_chemical_formula_structural Ca2Mg(SiN2)3
_chemical_formula_sum 'Ca16 Mg8 N48 Si24'
_space_group_IT_number 15
_symmetry_Int_Tables_number 15
_symmetry_space_group_name_Hall '-C 2yc'
_symmetry_space_group_name_H-M 'C 1 2/c 1'
_cell_angle_alpha 90.00000000
_cell_angle_beta 98.07650356
_cell_angle_gamma 90.00000000
_cell_formula_units_Z 8
_cell_length_a 8.54796155
_cell_length_b 8.48306060
_cell_length_c 15.52767074
_cell_volume 1114.788
_cod_data_source_file 15.cif
_cod_data_source_block Ca2Mg(SiN2)3
_cod_original_cell_volume 1114.78810455
_cod_original_sg_symbol_H-M C2/c
_cod_original_formula_sum 'Ca16 Mg8 Si24 N48'
_cod_database_code 4002770

loop_
_symmetry_equiv_pos_site_id
_symmetry_equiv_pos_as_xyz
1 'x, y, z'
2 '-x, -y, -z'
3 '-x+1/2, y+1/2, -z+1/2'
4 'x+1/2, -y+1/2, z+1/2'
5 'x+1/2, y+1/2, z'
6 '-x+1/2, -y+1/2, -z'
7 '-x, y, -z+1/2'
8 'x, -y, z+1/2'

loop_
_atom_site_aniso_type_symbol
_atom_site_aniso_U_11
_atom_site_aniso_U_22
_atom_site_aniso_U_33
_atom_site_aniso_U_12
_atom_site_aniso_U_13
_atom_site_aniso_U_23
Mg 0 0 0 0 0 0
Ca 0 0 0 0 0 0
Si 0 0 0 0 0 0
N 0 0 0 0 0 0

loop_
_atom_site_type_symbol
_atom_site_label
_atom_site_symmetry_multiplicity
_atom_site_fract_x
_atom_site_fract_y
_atom_site_fract_z
_atom_site_occupancy
Ca Ca1 8 0.067646 0.326703 0.080149 1
Ca Ca2 8 0.153814 0.046986 0.420613 1
Mg Mg3 4 0.000000 0.063497 0.750000 1
Mg Mg4 4 0.000000 0.436140 0.250000 1
Si Si5 8 0.035777 0.313520 0.889212 1
Si Si6 8 0.214915 0.063922 0.612298 1
Si Si7 8 0.244064 0.313780 0.750002 1
N N8 8 0.058505 0.172511 0.548346 1
N N9 8 0.112983 0.422773 0.673697 1
N N10 8 0.125829 0.070980 0.176948 1
N N11 8 0.152993 0.203730 0.826779 1
N N12 8 0.161442 0.455408 0.951624 1
N N13 8 0.162544 0.301018 0.323350 1

_cod_struct_determination_method theoretical
